data_4112138
loop_
_publ_author_name
'Ikuya Shibata'
'Hirofumi Kato'
'Nobuaki Kanazawa'
'Makoto Yasuda'
'Akio Baba'

_publ_contact_author_address
;
Department of Molecular Chemistry, Science and Technology Center for Atoms, 
Molecules and Ions Control, 
Graduate School of Engineering
Osaka University
  2-1 Yamadaoka
  Suita Osaka 565-0871
  Japan
;
_publ_contact_author_email ' baba@ap.chem.eng.osaka-u.ac.jp'
_publ_contact_author_fax ' 81(6)68797387 '
_publ_contact_author_name ' Dr. Akio Baba'
_publ_contact_author_phone ' 81(6)687973876'
_publ_section_title
;
 One-Pot Synthesis of Nitrogen Heterocycles Initiated by Regio- and
 Diastereoselective Carbon-Carbon Bond Formation of Bifunctional Carbonyl
 Compounds
;
_journal_name_full 'Journal of the American Chemical Society'
_journal_page_first 466
_journal_page_last 467
_journal_paper_doi 10.1021/ja038712n
_journal_volume 126
_journal_year 2004
_chemical_formula_moiety 'C21 H20 Cl N O5 S '
_chemical_formula_sum 'C21 H20 Cl N O5 S'
_chemical_formula_weight 433.91
_space_group_IT_number 2
_symmetry_cell_setting triclinic
_symmetry_Int_Tables_number 2
_symmetry_space_group_name_Hall '-P 1'
_symmetry_space_group_name_H-M 'P -1'
_cell_angle_alpha 90.18(3)
_cell_angle_beta 114.18(2)
_cell_angle_gamma 69.15(3)
_cell_formula_units_Z 2
_cell_length_a 10.425(4)
_cell_length_b 12.133(4)
_cell_length_c 9.693(3)
_cell_measurement_reflns_used 25
_cell_measurement_temperature 296.2
_cell_measurement_theta_max 15.0
_cell_measurement_theta_min 14.7
_cell_volume 1030.5(7)
_computing_cell_refinement 'MSC/AFC Diffractometer Control'
_computing_data_collection 'MSC/AFC Diffractometer Control'
_computing_data_reduction 'teXsan Ver. 1.11'
_computing_publication_material 'teXsan Ver. 1.11'
_computing_structure_refinement 'teXsan Ver. 1.10'
_computing_structure_solution SIR92
_diffrn_measured_fraction_theta_full 1.0021
_diffrn_measured_fraction_theta_max 1.0021
_diffrn_measurement_device_type 'Rigaku AFC5R'
_diffrn_measurement_method \w-2\q
_diffrn_radiation_type 'Mo K\a'
_diffrn_radiation_wavelength 0.7107
_diffrn_reflns_av_R_equivalents 0.015
_diffrn_reflns_limit_h_max 13
_diffrn_reflns_limit_h_min 0
_diffrn_reflns_limit_k_max 15
_diffrn_reflns_limit_k_min -14
_diffrn_reflns_limit_l_max 11
_diffrn_reflns_limit_l_min -12
_diffrn_reflns_number 5011
_diffrn_reflns_theta_full 27.50
_diffrn_reflns_theta_max 27.50
_diffrn_standards_decay_% 1.08
_diffrn_standards_interval_count 150
_diffrn_standards_number 3
_exptl_absorpt_coefficient_mu 0.319
_exptl_absorpt_correction_T_max 0.999
_exptl_absorpt_correction_T_min 0.938
_exptl_absorpt_correction_type psi-scan
_exptl_absorpt_process_details '(North, Phillips & Mathews, 1968)'
_exptl_crystal_colour colorless
_exptl_crystal_density_diffrn 1.398
_exptl_crystal_description prismatic
_exptl_crystal_size_max 0.600
_exptl_crystal_size_mid 0.600
_exptl_crystal_size_min 0.400
_refine_diff_density_max 0.28
_refine_diff_density_min -0.45
_refine_ls_extinction_method none
_refine_ls_goodness_of_fit_ref 2.039
_refine_ls_number_parameters 305
_refine_ls_number_reflns 3091
_refine_ls_R_factor_gt 0.0605
_refine_ls_shift/su_max 0.7569
_refine_ls_structure_factor_coef Fsqd
_refine_ls_weighting_details 'w = 1/[\s^2^(Fo^2^) + (0.05000(Max(Fo^2^,0) + 2Fc^2^)/3)^2^]'
_refine_ls_weighting_scheme calc
_refine_ls_wR_factor_ref 0.1491
_reflns_number_gt 3082
_reflns_number_total 4748
_reflns_threshold_expression F^2^>2.0\s(F^2^)
_cod_data_source_file ja038712nsi20031127_030438_1.cif
_cod_data_source_block 3b
_cod_original_cell_volume 1030.5(6)
_cod_original_sg_symbol_H-M 'P -1 '
_cod_original_formula_sum 'C21 H20 Cl N O5 S '
_cod_database_code 4112138

loop_
_symmetry_equiv_pos_as_xyz
x,y,z
-x,-y,-z

loop_
_atom_site_label
_atom_site_type_symbol
_atom_site_fract_x
_atom_site_fract_y
_atom_site_fract_z
_atom_site_U_iso_or_equiv
_atom_site_adp_type
_atom_site_occupancy
_atom_site_calc_flag
Cl(1) Cl 0.5191(1) 0.66856(7) 0.1591(1) 0.0724(3) Uani 1.00 d
S(1) S 0.9307(1) -0.19259(7) 0.5849(1) 0.0608(3) Uani 1.00 d
O(1) O 0.6097(2) -0.0424(2) 0.6995(2) 0.0511(6) Uani 1.00 d
O(2) O 0.6453(3) -0.2063(2) 0.5902(3) 0.0625(7) Uani 1.00 d
O(3) O 0.8137(3) 0.2290(2) 0.7482(3) 0.0725(8) Uani 1.00 d
O(4) O 1.0337(3) -0.1348(2) 0.6128(4) 0.0916(10) Uani 1.00 d
O(5) O 0.8574(4) -0.2192(2) 0.4361(3) 0.0995(10) Uani 1.00 d
N(1) N 0.7980(3) -0.0991(2) 0.6313(3) 0.0470(7) Uani 1.00 d
C(1) C 0.705(1) 0.014(1) 1.1407(7) 0.234(5) Uani 1.00 d
C(2) C 0.6810(6) 0.0084(5) 1.0151(5) 0.105(2) Uani 1.00 d
C(3) C 0.7790(5) -0.0003(5) 0.9360(4) 0.076(1) Uani 1.00 d
C(4) C 0.6925(4) 0.0343(3) 0.7614(3) 0.0466(8) Uani 1.00 d
C(5) C 0.8008(3) 0.0138(2) 0.6857(3) 0.0411(7) Uani 1.00 d
C(6) C 0.7477(3) 0.1121(2) 0.5548(3) 0.0419(7) Uani 1.00 d
C(7) C 0.7582(3) 0.2259(2) 0.6120(3) 0.0460(8) Uani 1.00 d
C(8) C 0.6983(3) 0.3344(2) 0.4962(3) 0.0419(7) Uani 1.00 d
C(9) C 0.7029(4) 0.4411(3) 0.5459(4) 0.0569(10) Uani 1.00 d
C(10) C 0.6480(4) 0.5445(3) 0.4435(4) 0.060(1) Uani 1.00 d
C(11) C 0.5882(3) 0.5396(2) 0.2899(4) 0.0500(8) Uani 1.00 d
C(12) C 0.6360(4) 0.3338(2) 0.3400(3) 0.0491(8) Uani 1.00 d
C(13) C 0.5811(4) 0.4361(3) 0.2350(4) 0.0559(9) Uani 1.00 d
C(14) C 0.6810(3) -0.1251(2) 0.6345(3) 0.0461(7) Uani 1.00 d
C(15) C 1.0167(3) -0.3228(2) 0.7201(3) 0.0447(7) Uani 1.00 d
C(16) C 1.1016(4) -0.3224(3) 0.8735(4) 0.0574(9) Uani 1.00 d
C(17) C 1.1685(4) -0.4260(3) 0.9769(4) 0.064(1) Uani 1.00 d
C(18) C 1.1546(4) -0.5306(3) 0.9328(4) 0.0588(9) Uani 1.00 d
C(19) C 1.2279(5) -0.6430(4) 1.0475(6) 0.095(1) Uani 1.00 d
C(20) C 1.0015(4) -0.4261(3) 0.6730(4) 0.0585(9) Uani 1.00 d
C(21) C 1.0706(4) -0.5292(3) 0.7779(5) 0.067(1) Uani 1.00 d
H(1) H 0.6275 0.0273 1.1789 0.2275 Uiso 1.00 calc
H(2) H 0.7939 0.0302 1.2114 0.2275 Uiso 1.00 calc
H(3) H 0.5855 0.0001 0.9515 0.1231 Uiso 1.00 calc
H(4) H 0.855(5) -0.091(4) 0.979(4) 0.08(1) Uiso 1.00 calc
H(5) H 0.834(5) 0.047(4) 0.970(5) 0.0918 Uiso 1.00 calc
H(6) H 0.611(5) 0.113(4) 0.726(4) 0.0918 Uiso 1.00 calc
H(7) H 0.898(5) 0.002(4) 0.763(5) 0.0918 Uiso 1.00 calc
H(8) H 0.647(5) 0.125(4) 0.487(5) 0.0918 Uiso 1.00 calc
H(9) H 0.807(5) 0.092(4) 0.494(4) 0.0918 Uiso 1.00 calc
H(10) H 0.742(5) 0.446(4) 0.651(5) 0.0918 Uiso 1.00 calc
H(11) H 0.645(5) 0.620(4) 0.477(4) 0.0918 Uiso 1.00 calc
H(12) H 0.634(4) 0.260(4) 0.301(4) 0.0918 Uiso 1.00 calc
H(13) H 0.539(5) 0.428(4) 0.122(5) 0.0918 Uiso 1.00 calc
H(14) H 1.112(5) -0.253(4) 0.909(4) 0.0918 Uiso 1.00 calc
H(15) H 1.233(5) -0.422(4) 1.083(5) 0.0918 Uiso 1.00 calc
H(16) H 1.2989 -0.7047 1.0213 0.1113 Uiso 1.00 calc
H(17) H 1.1526 -0.6711 1.0461 0.1113 Uiso 1.00 calc
H(18) H 1.2813 -0.6299 1.1472 0.1113 Uiso 1.00 calc
H(19) H 0.947(5) -0.426(4) 0.577(5) 0.0918 Uiso 1.00 calc
H(20) H 1.060(5) -0.597(4) 0.741(5) 0.0918 Uiso 1.00 calc

loop_
_atom_site_aniso_label
_atom_site_aniso_U_11
_atom_site_aniso_U_22
_atom_site_aniso_U_33
_atom_site_aniso_U_12
_atom_site_aniso_U_13
_atom_site_aniso_U_23
Cl(1) 0.0936(7) 0.0384(4) 0.0871(7) -0.0122(4) 0.0485(5) 0.0010(4)
S(1) 0.0722(5) 0.0422(4) 0.0728(6) -0.0018(4) 0.0504(5) 0.0027(3)
O(1) 0.047(1) 0.050(1) 0.070(1) -0.0229(9) 0.033(1) -0.0155(10)
O(2) 0.063(1) 0.044(1) 0.080(2) -0.024(1) 0.024(1) -0.014(1)
O(3) 0.110(2) 0.068(1) 0.045(1) -0.050(1) 0.023(1) -0.014(1)
O(4) 0.086(2) 0.054(1) 0.168(3) -0.007(1) 0.094(2) 0.010(2)
O(5) 0.137(3) 0.075(2) 0.053(1) 0.007(2) 0.049(2) 0.000(1)
N(1) 0.049(1) 0.034(1) 0.065(2) -0.0108(10) 0.033(1) -0.007(1)
C(1) 0.211(8) 0.50(2) 0.078(4) -0.21(1) 0.082(5) -0.063(7)
C(2) 0.120(4) 0.161(5) 0.067(3) -0.071(4) 0.054(3) -0.027(3)
C(3) 0.094(3) 0.104(3) 0.055(2) -0.056(3) 0.038(2) -0.024(2)
C(4) 0.056(2) 0.044(1) 0.052(2) -0.023(1) 0.030(1) -0.013(1)
C(5) 0.040(1) 0.039(1) 0.046(2) -0.015(1) 0.018(1) -0.006(1)
C(6) 0.047(2) 0.037(1) 0.047(2) -0.017(1) 0.023(1) -0.007(1)
C(7) 0.050(2) 0.044(1) 0.053(2) -0.024(1) 0.024(1) -0.012(1)
C(8) 0.044(1) 0.038(1) 0.052(2) -0.018(1) 0.025(1) -0.012(1)
C(9) 0.079(2) 0.048(2) 0.058(2) -0.033(2) 0.033(2) -0.020(1)
C(10) 0.079(2) 0.043(2) 0.072(2) -0.033(2) 0.036(2) -0.021(2)
C(11) 0.053(2) 0.032(1) 0.067(2) -0.010(1) 0.032(2) -0.005(1)
C(12) 0.059(2) 0.034(1) 0.051(2) -0.015(1) 0.023(1) -0.012(1)
C(13) 0.067(2) 0.041(1) 0.054(2) -0.013(1) 0.026(2) -0.009(1)
C(14) 0.041(1) 0.037(1) 0.052(2) -0.009(1) 0.015(1) -0.001(1)
C(15) 0.045(1) 0.037(1) 0.054(2) -0.008(1) 0.027(1) -0.006(1)
C(16) 0.062(2) 0.049(2) 0.061(2) -0.020(1) 0.025(2) -0.014(1)
C(17) 0.058(2) 0.075(2) 0.049(2) -0.018(2) 0.018(2) -0.005(2)
C(18) 0.047(2) 0.053(2) 0.073(2) -0.008(1) 0.028(2) 0.010(2)
C(19) 0.078(3) 0.079(3) 0.119(4) -0.008(2) 0.048(3) 0.035(2)
C(20) 0.062(2) 0.045(2) 0.058(2) -0.012(1) 0.021(2) -0.013(1)
C(21) 0.066(2) 0.039(2) 0.094(3) -0.015(2) 0.031(2) -0.010(2)

loop_
_atom_type_symbol
_atom_type_description
_atom_type_scat_dispersion_real
_atom_type_scat_dispersion_imag
_atom_type_scat_source
C C 0.003 0.002
;International Tables for Crystallography
(1992, Vol. C, Tables 4.2.6.8 and 6.1.1.1)
;
H H 0.000 0.000
;International Tables for Crystallography
(1992, Vol. C, Table 6.1.1.2)
;
O O 0.011 0.006
;International Tables for Crystallography
(1992, Vol. C, Tables 4.2.6.8 and 6.1.1.1)
;
N N 0.006 0.003
;International Tables for Crystallography
(1992, Vol. C, Tables 4.2.6.8 and 6.1.1.1)
;
Cl Cl 0.148 0.159
;International Tables for Crystallography
(1992, Vol. C, Tables 4.2.6.8 and 6.1.1.1)
;
S S 0.125 0.123
;International Tables for Crystallography
(1992, Vol. C, Tables 4.2.6.8 and 6.1.1.1)
;

loop_
_geom_angle_atom_site_label_1
_geom_angle_atom_site_label_2
_geom_angle_atom_site_label_3
_geom_angle
_geom_angle_publ_flag
O(4) S(1) O(5) 120.5(2) yes
O(4) S(1) N(1) 102.8(1) yes
O(4) S(1) C(15) 110.0(2) yes
O(5) S(1) N(1) 109.0(2) yes
O(5) S(1) C(15) 108.8(2) yes
N(1) S(1) C(15) 104.4(1) yes
C(4) O(1) C(14) 110.7(2) yes
S(1) N(1) C(5) 124.1(2) yes
S(1) N(1) C(14) 122.9(2) yes
C(5) N(1) C(14) 112.8(2) yes
C(2) C(1) H(1) 123.3 no
C(2) C(1) H(2) 121.2 no
H(1) C(1) H(2) 112.9 no
C(1) C(2) C(3) 130.2(6) yes
C(1) C(2) H(3) 115.4 no
C(3) C(2) H(3) 114.0 no
C(2) C(3) C(4) 114.5(4) yes
C(2) C(3) H(4) 98(2) no
C(2) C(3) H(5) 111(2) no
C(4) C(3) H(4) 116(2) no
C(4) C(3) H(5) 107(2) no
H(4) C(3) H(5) 108(3) no
O(1) C(4) C(3) 109.7(3) yes
O(1) C(4) C(5) 105.2(2) yes
O(1) C(4) H(6) 102(2) no
C(3) C(4) C(5) 112.0(3) yes
C(3) C(4) H(6) 114(2) no
C(5) C(4) H(6) 112(2) no
N(1) C(5) C(4) 99.7(2) yes
N(1) C(5) C(6) 111.8(2) yes
N(1) C(5) H(7) 110(2) no
C(4) C(5) C(6) 114.3(2) yes
C(4) C(5) H(7) 107(2) no
C(6) C(5) H(7) 111(2) no
C(5) C(6) C(7) 111.5(2) yes
C(5) C(6) H(8) 107(2) no
C(5) C(6) H(9) 113(2) no
C(7) C(6) H(8) 110(2) no
C(7) C(6) H(9) 106(2) no
H(8) C(6) H(9) 106(3) no
O(3) C(7) C(6) 120.9(3) yes
O(3) C(7) C(8) 121.0(2) yes
C(6) C(7) C(8) 118.2(2) yes
C(7) C(8) C(9) 119.3(3) yes
C(7) C(8) C(12) 122.6(2) yes
C(9) C(8) C(12) 118.1(3) yes
C(8) C(9) C(10) 121.7(3) yes
C(8) C(9) H(10) 120(2) no
C(10) C(9) H(10) 117(2) no
C(9) C(10) C(11) 118.2(3) yes
C(9) C(10) H(11) 121(2) no
C(11) C(10) H(11) 119(2) no
Cl(1) C(11) C(10) 119.0(2) yes
Cl(1) C(11) C(13) 118.7(2) yes
C(10) C(11) C(13) 122.3(3) yes
C(8) C(12) C(13) 121.3(3) yes
C(8) C(12) H(12) 120(2) no
C(13) C(12) H(12) 118(2) no
C(11) C(13) C(12) 118.4(3) yes
C(11) C(13) H(13) 125(2) no
C(12) C(13) H(13) 116(2) no
O(1) C(14) O(2) 123.6(3) yes
O(1) C(14) N(1) 108.3(2) yes
O(2) C(14) N(1) 128.0(3) yes
S(1) C(15) C(16) 120.4(2) yes
S(1) C(15) C(20) 119.6(2) yes
C(16) C(15) C(20) 120.0(3) yes
C(15) C(16) C(17) 119.1(3) yes
C(15) C(16) H(14) 121(2) no
C(17) C(16) H(14) 119(2) no
C(16) C(17) C(18) 122.0(3) yes
C(16) C(17) H(15) 115(2) no
C(18) C(17) H(15) 122(2) no
C(17) C(18) C(19) 121.3(4) yes
C(17) C(18) C(21) 117.9(3) yes
C(19) C(18) C(21) 120.8(4) yes
C(18) C(19) H(16) 109.6 no
C(18) C(19) H(17) 110.5 no
C(18) C(19) H(18) 110.8 no
H(16) C(19) H(17) 107.7 no
H(16) C(19) H(18) 108.7 no
H(17) C(19) H(18) 109.5 no
C(15) C(20) C(21) 120.1(3) yes
C(15) C(20) H(19) 120(2) no
C(21) C(20) H(19) 119(2) no
C(18) C(21) C(20) 120.9(3) yes
C(18) C(21) H(20) 121(2) no
C(20) C(21) H(20) 117(2) no

loop_
_geom_bond_atom_site_label_1
_geom_bond_atom_site_label_2
_geom_bond_distance
_geom_bond_publ_flag
Cl(1) C(11) 1.742(3) yes
S(1) O(4) 1.419(3) yes
S(1) O(5) 1.428(3) yes
S(1) N(1) 1.671(2) yes
S(1) C(15) 1.749(3) yes
O(1) C(4) 1.456(3) yes
O(1) C(14) 1.344(3) yes
O(2) C(14) 1.191(3) yes
O(3) C(7) 1.212(3) yes
N(1) C(5) 1.472(3) yes
N(1) C(14) 1.377(4) yes
C(1) C(2) 1.144(7) yes
C(1) H(1) 0.986 no
C(1) H(2) 0.989 no
C(2) C(3) 1.486(6) yes
C(2) H(3) 0.974 no
C(3) C(4) 1.528(5) yes
C(3) H(4) 1.06(4) no
C(3) H(5) 0.92(4) no
C(4) C(5) 1.534(4) yes
C(4) H(6) 0.97(4) no
C(5) C(6) 1.518(4) yes
C(5) H(7) 0.94(4) no
C(6) C(7) 1.510(4) yes
C(6) H(8) 0.94(4) no
C(6) H(9) 0.99(4) no
C(7) C(8) 1.495(4) yes
C(8) C(9) 1.390(4) yes
C(8) C(12) 1.382(4) yes
C(9) C(10) 1.385(4) yes
C(9) H(10) 0.94(4) no
C(10) C(11) 1.369(4) yes
C(10) H(11) 0.96(4) no
C(11) C(13) 1.376(4) yes
C(12) C(13) 1.389(4) yes
C(12) H(12) 0.98(4) no
C(13) H(13) 1.02(4) no
C(15) C(16) 1.385(4) yes
C(15) C(20) 1.373(4) yes
C(16) C(17) 1.372(5) yes
C(16) H(14) 0.94(4) no
C(17) C(18) 1.375(5) yes
C(17) H(15) 0.99(4) no
C(18) C(19) 1.501(5) yes
C(18) C(21) 1.391(5) yes
C(19) H(16) 0.966 no
C(19) H(17) 0.955 no
C(19) H(18) 0.944 no
C(20) C(21) 1.372(5) yes
C(20) H(19) 0.87(4) no
C(21) H(20) 0.92(4) no

loop_
_geom_contact_atom_site_label_1
_geom_contact_atom_site_label_2
_geom_contact_distance
_geom_contact_site_symmetry_2
Cl(1) H(13) 2.88(4) 2_665
Cl(1) H(6) 2.96(4) 2_666
Cl(1) H(15) 3.34(4) 1_464
O(1) H(8) 3.06(4) 2_656
O(1) C(14) 3.378(3) 2_656
O(1) O(2) 3.504(3) 2_656
O(1) O(1) 3.514(4) 2_656
O(2) H(8) 2.61(4) 2_656
O(2) H(6) 3.00(4) 2_656
O(2) C(10) 3.333(4) 1_545
O(2) C(19) 3.456(5) 2_747
O(2) C(6) 3.468(4) 2_656
O(3) H(15) 2.87(4) 2_757
O(3) H(14) 3.13(4) 2_757
O(3) H(4) 3.19(4) 2_757
O(3) C(17) 3.566(4) 2_757
O(4) H(12) 2.98(4) 2_756
O(4) C(12) 3.270(4) 2_756
O(4) C(6) 3.375(4) 2_756
O(4) C(8) 3.517(4) 2_756
O(4) C(1) 3.576(9) 2_757
O(4) C(7) 3.582(4) 2_756
O(5) H(20) 2.92(4) 2_746
O(5) C(1) 3.44(1) 1_554
O(5) H(11) 3.56(4) 1_545
C(1) H(12) 3.35(4) 1_556
C(1) H(9) 3.39(4) 1_556
C(3) H(7) 3.43(4) 2_757
C(3) H(5) 3.58(4) 2_757
C(8) H(11) 3.54(4) 2_666
C(9) H(20) 3.27(4) 1_565
C(9) H(15) 3.37(4) 2_757
C(9) H(19) 3.38(4) 1_565
C(10) H(19) 3.00(4) 1_565
C(10) C(20) 3.588(5) 1_565
C(11) H(15) 3.26(4) 1_464
C(13) H(15) 3.08(4) 1_464
C(13) H(13) 3.36(4) 2_665
C(14) H(8) 3.12(4) 2_656
C(14) H(11) 3.52(4) 1_545
C(14) H(6) 3.53(4) 2_656
C(16) H(13) 3.48(4) 2_756
C(17) H(13) 3.28(4) 1_646
C(17) H(10) 3.32(4) 2_757
C(17) H(13) 3.54(4) 2_756
C(18) H(13) 3.50(4) 1_646
C(19) H(13) 3.45(4) 1_646
C(20) H(19) 3.12(4) 2_746
C(20) H(11) 3.24(4) 1_545
C(20) H(10) 3.51(4) 1_545
C(21) H(10) 3.26(4) 1_545
C(21) H(19) 3.43(4) 2_746
H(4) H(7) 3.27(6) 2_757
H(4) H(5) 3.31(6) 2_757
H(5) H(7) 2.79(6) 2_757
H(5) H(14) 2.89(6) 2_757
H(5) H(5) 3.03(8) 2_757
H(6) H(11) 3.33(6) 2_666
H(10) H(20) 2.91(6) 1_565
H(10) H(19) 3.34(6) 1_565
H(11) H(19) 2.72(6) 1_565
H(13) H(13) 2.60(8) 2_665
H(13) H(15) 2.92(6) 1_464
H(19) H(19) 2.57(8) 2_746
H(19) H(20) 3.07(6) 2_746

loop_
_geom_torsion_atom_site_label_1
_geom_torsion_atom_site_label_2
_geom_torsion_atom_site_label_3
_geom_torsion_atom_site_label_4
_geom_torsion
_geom_torsion_publ_flag
Cl(1) C(11) C(10) C(9) -179.8(3) yes
Cl(1) C(11) C(13) C(12) -179.8(2) yes
S(1) N(1) C(5) C(4) -160.7(2) yes
S(1) N(1) C(5) C(6) 78.1(3) yes
S(1) N(1) C(14) O(1) 170.0(2) yes
S(1) N(1) C(14) O(2) -9.3(4) yes
S(1) C(15) C(16) C(17) -179.6(3) yes
S(1) C(15) C(20) C(21) 179.0(3) yes
O(1) C(4) C(3) C(2) -59.0(5) yes
O(1) C(4) C(5) N(1) -17.4(3) yes
O(1) C(4) C(5) C(6) 101.9(3) yes
O(1) C(14) N(1) C(5) -5.0(3) yes
O(2) C(14) O(1) C(4) 171.7(3) yes
O(2) C(14) N(1) C(5) 175.7(3) yes
O(3) C(7) C(6) C(5) 4.8(4) yes
O(3) C(7) C(8) C(9) -1.7(4) yes
O(3) C(7) C(8) C(12) 179.1(3) yes
O(4) S(1) N(1) C(5) 0.3(3) yes
O(4) S(1) N(1) C(14) -174.1(2) yes
O(4) S(1) C(15) C(16) 43.2(3) yes
O(4) S(1) C(15) C(20) -135.9(3) yes
O(5) S(1) N(1) C(5) -128.7(2) yes
O(5) S(1) N(1) C(14) 56.9(3) yes
O(5) S(1) C(15) C(16) 177.2(3) yes
O(5) S(1) C(15) C(20) -1.9(3) yes
N(1) S(1) C(15) C(16) -66.5(3) yes
N(1) S(1) C(15) C(20) 114.4(3) yes
N(1) C(5) C(4) C(3) 101.6(3) yes
N(1) C(5) C(6) C(7) -177.2(2) yes
N(1) C(14) O(1) C(4) -7.7(3) yes
C(1) C(2) C(3) C(4) -161(1) yes
C(2) C(3) C(4) C(5) -175.3(4) yes
C(3) C(4) O(1) C(14) -104.1(3) yes
C(3) C(4) C(5) C(6) -139.0(3) yes
C(4) C(5) N(1) C(14) 14.2(3) yes
C(4) C(5) C(6) C(7) 70.5(3) yes
C(5) N(1) S(1) C(15) 115.2(2) yes
C(5) C(4) O(1) C(14) 16.5(3) yes
C(5) C(6) C(7) C(8) -175.2(2) yes
C(6) C(5) N(1) C(14) -107.0(3) yes
C(6) C(7) C(8) C(9) 178.3(3) yes
C(6) C(7) C(8) C(12) -0.9(4) yes
C(7) C(8) C(9) C(10) -179.5(3) yes
C(7) C(8) C(12) C(13) 179.9(3) yes
C(8) C(9) C(10) C(11) -0.1(5) yes
C(8) C(12) C(13) C(11) -0.7(5) yes
C(9) C(8) C(12) C(13) 0.8(5) yes
C(9) C(10) C(11) C(13) 0.1(5) yes
C(10) C(9) C(8) C(12) -0.3(5) yes
C(10) C(11) C(13) C(12) 0.3(5) yes
C(14) N(1) S(1) C(15) -59.2(3) yes
C(15) C(16) C(17) C(18) 0.4(5) yes
C(15) C(20) C(21) C(18) 1.0(5) yes
C(16) C(15) C(20) C(21) -0.1(5) yes
C(16) C(17) C(18) C(19) -179.7(3) yes
C(16) C(17) C(18) C(21) 0.5(5) yes
C(17) C(16) C(15) C(20) -0.6(5) yes
C(17) C(18) C(21) C(20) -1.2(5) yes
C(19) C(18) C(21) C(20) 179.0(3) yes
C(19) C(18) C(21) C(20) 179.0(3) yes
